data_4131179
loop_
_publ_author_name
'Courtemanche, Marc-Andr\'e'
'Transue, Wesley J.'
'Cummins, Christopher C.'

_publ_section_title
;
 Phosphinidene Reactivity of a Transient Vanadium P\\tb N Complex.
;
_journal_issue 50
_journal_name_full 'Journal of the American Chemical Society'
_journal_page_first 16220
_journal_page_last 16223
_journal_paper_doi 10.1021/jacs.6b10545
_journal_volume 138
_journal_year 2016
_chemical_formula_sum 'C44 H70 N4 P V'
_chemical_formula_weight 736.95
_space_group_crystal_system triclinic
_space_group_IT_number 2
_space_group_name_Hall '-P 1'
_space_group_name_H-M_alt 'P -1'
_atom_sites_solution_hydrogens geom
_atom_sites_solution_primary direct
_atom_sites_solution_secondary difmap
_audit_creation_method SHELXL-2014/7
_cell_angle_alpha 93.010(11)
_cell_angle_beta 95.875(11)
_cell_angle_gamma 111.081(10)
_cell_formula_units_Z 2
_cell_length_a 10.712(7)
_cell_length_b 10.766(6)
_cell_length_c 20.493(12)
_cell_measurement_reflns_used 9908
_cell_measurement_temperature 100(2)
_cell_measurement_theta_max 26.06
_cell_measurement_theta_min 2.18
_cell_volume 2183(2)
_computing_cell_refinement 'SAINT 7.46A (Bruker-AXS, 2011)'
_computing_data_collection 'APEX2 v2011.4.0 (Bruker-AXS, 2011)'
_computing_data_reduction 'SAINT 7.46A (Bruker-AXS, 2011)'
_computing_molecular_graphics 'Bruker SHELXTL'
_computing_publication_material 'Bruker SHELXTL'
_computing_structure_refinement 'SHELXL-2014/7 (Sheldrick, 2014)'
_computing_structure_solution 'SHELXS-97 (Sheldrick, 2008)'
_diffrn_ambient_temperature 100(2)
_diffrn_detector_area_resol_mean 8.3
_diffrn_measured_fraction_theta_full 0.994
_diffrn_measured_fraction_theta_max 0.982
_diffrn_measurement_device_type 'Bruker Smart APEX2 CCD'
_diffrn_measurement_method '\f and \w scans'
_diffrn_radiation_type MoK\a
_diffrn_radiation_wavelength 0.71073
_diffrn_reflns_av_R_equivalents 0.0604
_diffrn_reflns_av_unetI/netI 0.0506
_diffrn_reflns_Laue_measured_fraction_full 0.994
_diffrn_reflns_Laue_measured_fraction_max 0.982
_diffrn_reflns_limit_h_max 14
_diffrn_reflns_limit_h_min -14
_diffrn_reflns_limit_k_max 14
_diffrn_reflns_limit_k_min -14
_diffrn_reflns_limit_l_max 28
_diffrn_reflns_limit_l_min -28
_diffrn_reflns_number 67110
_diffrn_reflns_point_group_measured_fraction_full 0.994
_diffrn_reflns_point_group_measured_fraction_max 0.982
_diffrn_reflns_theta_full 25.242
_diffrn_reflns_theta_max 29.130
_diffrn_reflns_theta_min 1.004
_diffrn_source 'I\mS micro-focus sealed tube, multilayer optics'
_exptl_absorpt_coefficient_mu 0.297
_exptl_absorpt_correction_type multi-scan
_exptl_absorpt_process_details 'SADABS (Sheldrick, 2009)'
_exptl_crystal_colour orange
_exptl_crystal_density_diffrn 1.121
_exptl_crystal_density_method 'not measured'
_exptl_crystal_description block
_exptl_crystal_F_000 800
_exptl_crystal_size_max 0.145
_exptl_crystal_size_mid 0.103
_exptl_crystal_size_min 0.051
_exptl_transmission_factor_max 0.7461
_exptl_transmission_factor_min 0.6789
_refine_diff_density_max 0.336
_refine_diff_density_min -0.449
_refine_diff_density_rms 0.054
_refine_ls_extinction_method none
_refine_ls_goodness_of_fit_ref 1.038
_refine_ls_hydrogen_treatment constr
_refine_ls_matrix_type full
_refine_ls_number_parameters 491
_refine_ls_number_reflns 11560
_refine_ls_number_restraints 455
_refine_ls_restrained_S_all 1.019
_refine_ls_R_factor_all 0.0820
_refine_ls_R_factor_gt 0.0508
_refine_ls_shift/su_max 0.001
_refine_ls_shift/su_mean 0.000
_refine_ls_structure_factor_coef Fsqd
_refine_ls_weighting_details 'w=1/[\s^2^(Fo^2^)+(0.0543P)^2^+1.0855P] where P=(Fo^2^+2Fc^2^)/3'
_refine_ls_weighting_scheme calc
_refine_ls_wR_factor_gt 0.1213
_refine_ls_wR_factor_ref 0.1369
_reflns_Friedel_coverage 0.000
_reflns_number_gt 8044
_reflns_number_total 11560
_reflns_threshold_expression 'I > 2\s(I)'
_cod_data_source_file ja6b10545_si_005.cif
_cod_data_source_block X8_16121
_cod_database_code 4131179
_shelx_shelxl_version_number 2014/7
_shelx_space_group_comment
; 
The symmetry employed for this shelxl refinement is uniquely defined 
by the following loop, which should always be used as a source of 
symmetry information in preference to the above space-group names. 
They are only intended as comments. 
;
_shelx_estimated_absorpt_t_min 0.958
_shelx_estimated_absorpt_t_max 0.985

loop_
_space_group_symop_operation_xyz
'x, y, z'
'-x, -y, -z'

loop_
_atom_site_label
_atom_site_type_symbol
_atom_site_fract_x
_atom_site_fract_y
_atom_site_fract_z
_atom_site_U_iso_or_equiv
_atom_site_adp_type
_atom_site_occupancy
_atom_site_site_symmetry_order
_atom_site_calc_flag
_atom_site_refinement_flags_posn
_atom_site_refinement_flags_adp
_atom_site_refinement_flags_occupancy
_atom_site_disorder_assembly
_atom_site_disorder_group
V1 V 0.31850(3) 0.35795(3) 0.73249(2) 0.02652(9) Uani 1 1 d . U . . .
N1 N 0.39693(17) 0.44742(17) 0.67388(8) 0.0320(4) Uani 1 1 d D U . . .
P1 P 0.45470(6) 0.50326(6) 0.60170(3) 0.03073(16) Uani 0.9006(15) 1 d D U P A 1
C1 C 0.2609(8) 0.7801(11) 0.4647(5) 0.0449(10) Uani 0.9006(15) 1 d D U P A 1
H1A H 0.1634 0.7518 0.4517 0.067 Uiso 0.9006(15) 1 calc R U P A 1
H1B H 0.2989 0.8764 0.4781 0.067 Uiso 0.9006(15) 1 calc R U P A 1
H1C H 0.3032 0.7606 0.4272 0.067 Uiso 0.9006(15) 1 calc R U P A 1
C2 C 0.2878(3) 0.7047(4) 0.5220(2) 0.0357(8) Uani 0.9006(15) 1 d D U P A 1
H2A H 0.2475 0.6075 0.5084 0.043 Uiso 0.9006(15) 1 calc R U P A 1
H2B H 0.2432 0.7233 0.5593 0.043 Uiso 0.9006(15) 1 calc R U P A 1
C3 C 0.4384(2) 0.7437(2) 0.54512(12) 0.0338(5) Uani 0.9006(15) 1 d D U P A 1
H3A H 0.4809 0.7148 0.5096 0.041 Uiso 0.9006(15) 1 calc R U P A 1
H3B H 0.4808 0.8423 0.5533 0.041 Uiso 0.9006(15) 1 calc R U P A 1
C4 C 0.4664(2) 0.6818(2) 0.60768(11) 0.0304(5) Uani 0.9006(15) 1 d D U P A 1
H4 H 0.4265 0.7066 0.6460 0.036 Uiso 0.9006(15) 1 calc R U P A 1
C5 C 0.5996(2) 0.6661(2) 0.62676(11) 0.0312(5) Uani 0.9006(15) 1 d D U P A 1
H5 H 0.6328 0.6836 0.6750 0.037 Uiso 0.9006(15) 1 calc R U P A 1
C6 C 0.7095(2) 0.7074(2) 0.58216(12) 0.0318(5) Uani 0.9006(15) 1 d D U P A 1
H6A H 0.7487 0.8062 0.5846 0.038 Uiso 0.9006(15) 1 calc R U P A 1
H6B H 0.6686 0.6736 0.5361 0.038 Uiso 0.9006(15) 1 calc R U P A 1
C7 C 0.8228(3) 0.6552(6) 0.6002(3) 0.0378(9) Uani 0.9006(15) 1 d D U P A 1
H7A H 0.8677 0.6930 0.6453 0.045 Uiso 0.9006(15) 1 calc R U P A 1
H7B H 0.7837 0.5566 0.5999 0.045 Uiso 0.9006(15) 1 calc R U P A 1
C8 C 0.9271(3) 0.6925(3) 0.55212(15) 0.0414(7) Uani 0.9006(15) 1 d D U P A 1
H8A H 0.9979 0.6576 0.5651 0.062 Uiso 0.9006(15) 1 calc R U P A 1
H8B H 0.8833 0.6537 0.5075 0.062 Uiso 0.9006(15) 1 calc R U P A 1
H8C H 0.9672 0.7900 0.5529 0.062 Uiso 0.9006(15) 1 calc R U P A 1
P1A P 0.4774(6) 0.6106(6) 0.6482(3) 0.0401(16) Uani 0.0994(15) 1 d D U P A 2
C1A C 0.935(3) 0.740(3) 0.5641(17) 0.0449(10) Uani 0.0994(15) 1 d D U P A 2
H1A1 H 1.0176 0.7465 0.5917 0.067 Uiso 0.0994(15) 1 calc R U P A 2
H1A2 H 0.9268 0.6878 0.5221 0.067 Uiso 0.0994(15) 1 calc R U P A 2
H1A3 H 0.9374 0.8293 0.5559 0.067 Uiso 0.0994(15) 1 calc R U P A 2
C2A C 0.813(2) 0.669(6) 0.600(2) 0.0357(8) Uani 0.0994(15) 1 d D U P A 2
H2A1 H 0.8107 0.5790 0.6084 0.043 Uiso 0.0994(15) 1 calc R U P A 2
H2A2 H 0.8214 0.7207 0.6423 0.043 Uiso 0.0994(15) 1 calc R U P A 2
C3A C 0.6814(17) 0.657(2) 0.5577(12) 0.0338(5) Uani 0.0994(15) 1 d D U P A 2
H3A1 H 0.6744 0.7459 0.5582 0.041 Uiso 0.0994(15) 1 calc R U P A 2
H3A2 H 0.6849 0.6272 0.5115 0.041 Uiso 0.0994(15) 1 calc R U P A 2
C4A C 0.5557(14) 0.5590(16) 0.5811(8) 0.0304(5) Uani 0.0994(15) 1 d D U P A 2
H4A H 0.5550 0.4660 0.5822 0.036 Uiso 0.0994(15) 1 calc R U P A 2
C5A C 0.4183(15) 0.5652(17) 0.5581(7) 0.0312(5) Uani 0.0994(15) 1 d D U P A 2
H5A H 0.3443 0.4756 0.5472 0.037 Uiso 0.0994(15) 1 calc R U P A 2
C6A C 0.405(2) 0.672(2) 0.5145(11) 0.0318(5) Uani 0.0994(15) 1 d D U P A 2
H6A1 H 0.4156 0.6474 0.4688 0.038 Uiso 0.0994(15) 1 calc R U P A 2
H6A2 H 0.4776 0.7586 0.5303 0.038 Uiso 0.0994(15) 1 calc R U P A 2
C7A C 0.268(3) 0.687(5) 0.515(3) 0.0378(9) Uani 0.0994(15) 1 d D U P A 2
H7A1 H 0.1951 0.5981 0.5040 0.045 Uiso 0.0994(15) 1 calc R U P A 2
H7A2 H 0.2615 0.7217 0.5595 0.045 Uiso 0.0994(15) 1 calc R U P A 2
C8A C 0.248(8) 0.781(10) 0.465(5) 0.0414(7) Uani 0.0994(15) 1 d D U P A 2
H8A1 H 0.1594 0.7882 0.4672 0.062 Uiso 0.0994(15) 1 calc R U P A 2
H8A2 H 0.3187 0.8702 0.4763 0.062 Uiso 0.0994(15) 1 calc R U P A 2
H8A3 H 0.2523 0.7466 0.4209 0.062 Uiso 0.0994(15) 1 calc R U P A 2
N2 N 0.24918(17) 0.17506(16) 0.69974(8) 0.0307(4) Uani 1 1 d . . . . .
C21 C 0.1247(2) 0.09367(19) 0.72317(10) 0.0298(4) Uani 1 1 d . . . . .
C22 C -0.0015(2) 0.0857(2) 0.69224(11) 0.0343(5) Uani 1 1 d . . . . .
H22 H -0.0056 0.1317 0.6542 0.041 Uiso 1 1 calc R U . . .
C23 C -0.1213(2) 0.0117(2) 0.71612(11) 0.0378(5) Uani 1 1 d . . . . .
C24 C -0.1130(2) -0.0599(2) 0.77070(11) 0.0395(5) Uani 1 1 d . . . . .
H24 H -0.1937 -0.1119 0.7870 0.047 Uiso 1 1 calc R U . . .
C25 C 0.0106(2) -0.0569(2) 0.80164(11) 0.0350(5) Uani 1 1 d . . . . .
C26 C 0.1297(2) 0.02245(19) 0.77820(10) 0.0319(4) Uani 1 1 d . . . . .
H26 H 0.2146 0.0280 0.7998 0.038 Uiso 1 1 calc R U . . .
C27 C 0.2901(2) 0.1035(2) 0.64528(11) 0.0383(5) Uani 1 1 d . . . . .
C231 C -0.2557(2) 0.0142(2) 0.68608(14) 0.0493(6) Uani 1 1 d . . . . .
H23A H -0.2740 0.0863 0.7094 0.074 Uiso 1 1 calc R U . . .
H23B H -0.3275 -0.0716 0.6900 0.074 Uiso 1 1 calc R U . . .
H23C H -0.2524 0.0295 0.6395 0.074 Uiso 1 1 calc R U . . .
C251 C 0.0176(3) -0.1364(2) 0.86023(11) 0.0434(6) Uani 1 1 d . . . . .
H25A H -0.0599 -0.1470 0.8841 0.065 Uiso 1 1 calc R U . . .
H25B H 0.1013 -0.0886 0.8898 0.065 Uiso 1 1 calc R U . . .
H25C H 0.0158 -0.2246 0.8446 0.065 Uiso 1 1 calc R U . . .
C271 C 0.4424(3) 0.1706(3) 0.64192(14) 0.0504(6) Uani 1 1 d . . . . .
H27A H 0.4677 0.1234 0.6065 0.076 Uiso 1 1 calc R U . . .
H27B H 0.4636 0.2641 0.6331 0.076 Uiso 1 1 calc R U . . .
H27C H 0.4928 0.1670 0.6840 0.076 Uiso 1 1 calc R U . . .
C272 C 0.2626(3) -0.0423(2) 0.65898(14) 0.0588(8) Uani 1 1 d . . . . .
H27D H 0.2895 -0.0875 0.6233 0.088 Uiso 1 1 calc R U . . .
H27E H 0.3145 -0.0442 0.7009 0.088 Uiso 1 1 calc R U . . .
H27F H 0.1661 -0.0882 0.6614 0.088 Uiso 1 1 calc R U . . .
C273 C 0.2110(3) 0.1077(3) 0.57863(12) 0.0541(7) Uani 1 1 d . . . . .
H27G H 0.2378 0.0612 0.5435 0.081 Uiso 1 1 calc R U . . .
H27H H 0.1140 0.0635 0.5804 0.081 Uiso 1 1 calc R U . . .
H27I H 0.2308 0.2009 0.5697 0.081 Uiso 1 1 calc R U . . .
N3 N 0.44990(17) 0.38968(16) 0.80737(9) 0.0298(4) Uani 1 1 d . . . . .
C31 C 0.4348(2) 0.27961(19) 0.84759(10) 0.0307(4) Uani 1 1 d . . . . .
C32 C 0.4905(2) 0.1839(2) 0.83315(12) 0.0375(5) Uani 1 1 d . . . . .
H32 H 0.5399 0.1915 0.7966 0.045 Uiso 1 1 calc R U . . .
C33 C 0.4747(2) 0.0769(2) 0.87181(12) 0.0421(5) Uani 1 1 d . . . . .
C34 C 0.4030(2) 0.0681(2) 0.92550(12) 0.0421(6) Uani 1 1 d . . . . .
H34 H 0.3920 -0.0042 0.9519 0.050 Uiso 1 1 calc R U . . .
C35 C 0.3473(2) 0.1622(2) 0.94154(11) 0.0391(5) Uani 1 1 d . . . . .
C36 C 0.3639(2) 0.2682(2) 0.90176(10) 0.0329(4) Uani 1 1 d . . . . .
H36 H 0.3262 0.3332 0.9120 0.039 Uiso 1 1 calc R U . . .
C37 C 0.5835(2) 0.5064(2) 0.82308(11) 0.0350(5) Uani 1 1 d . . . . .
C331 C 0.5297(3) -0.0295(3) 0.85280(15) 0.0582(7) Uani 1 1 d . . . . .
H33A H 0.5549 -0.0664 0.8925 0.087 Uiso 1 1 calc R U . . .
H33B H 0.6093 0.0103 0.8304 0.087 Uiso 1 1 calc R U . . .
H33C H 0.4604 -0.1011 0.8232 0.087 Uiso 1 1 calc R U . . .
C351 C 0.2707(3) 0.1522(3) 1.00020(12) 0.0522(7) Uani 1 1 d . . . . .
H35A H 0.2180 0.0580 1.0043 0.078 Uiso 1 1 calc R U . . .
H35B H 0.2098 0.2014 0.9941 0.078 Uiso 1 1 calc R U . . .
H35C H 0.3346 0.1906 1.0403 0.078 Uiso 1 1 calc R U . . .
C371 C 0.5576(2) 0.6357(2) 0.81450(12) 0.0380(5) Uani 1 1 d . . . . .
H37A H 0.6429 0.7124 0.8245 0.057 Uiso 1 1 calc R U . . .
H37B H 0.5185 0.6342 0.7690 0.057 Uiso 1 1 calc R U . . .
H37C H 0.4947 0.6434 0.8446 0.057 Uiso 1 1 calc R U . . .
C372 C 0.6474(3) 0.5136(2) 0.89396(13) 0.0499(6) Uani 1 1 d . . . . .
H37D H 0.7332 0.5900 0.9022 0.075 Uiso 1 1 calc R U . . .
H37E H 0.5863 0.5245 0.9244 0.075 Uiso 1 1 calc R U . . .
H37F H 0.6635 0.4309 0.9008 0.075 Uiso 1 1 calc R U . . .
C373 C 0.6821(2) 0.4927(2) 0.77590(13) 0.0452(6) Uani 1 1 d . . . . .
H37G H 0.7683 0.5682 0.7862 0.068 Uiso 1 1 calc R U . . .
H37H H 0.6968 0.4089 0.7812 0.068 Uiso 1 1 calc R U . . .
H37I H 0.6438 0.4923 0.7303 0.068 Uiso 1 1 calc R U . . .
N4 N 0.17692(17) 0.41581(16) 0.75058(8) 0.0278(3) Uani 1 1 d . . . . .
C41 C 0.1529(2) 0.41812(19) 0.81887(10) 0.0288(4) Uani 1 1 d . . . . .
C42 C 0.2158(2) 0.5342(2) 0.86228(10) 0.0323(4) Uani 1 1 d . . . . .
H42 H 0.2771 0.6116 0.8469 0.039 Uiso 1 1 calc R U . . .
C43 C 0.1906(2) 0.5387(2) 0.92763(11) 0.0346(5) Uani 1 1 d . . . . .
C44 C 0.1005(2) 0.4230(2) 0.94991(11) 0.0366(5) Uani 1 1 d . . . . .
H44 H 0.0827 0.4246 0.9943 0.044 Uiso 1 1 calc R U . . .
C45 C 0.0370(2) 0.3059(2) 0.90794(11) 0.0351(5) Uani 1 1 d . . . . .
C46 C 0.0638(2) 0.3042(2) 0.84268(10) 0.0311(4) Uani 1 1 d . . . . .
H46 H 0.0209 0.2245 0.8139 0.037 Uiso 1 1 calc R U . . .
C47 C 0.0947(2) 0.4750(2) 0.70685(10) 0.0322(4) Uani 1 1 d . . . . .
C431 C 0.2605(3) 0.6653(2) 0.97290(12) 0.0451(6) Uani 1 1 d . . . . .
H43A H 0.3569 0.6813 0.9819 0.068 Uiso 1 1 calc R U . . .
H43B H 0.2212 0.6563 1.0144 0.068 Uiso 1 1 calc R U . . .
H43C H 0.2488 0.7408 0.9519 0.068 Uiso 1 1 calc R U . . .
C451 C -0.0607(3) 0.1808(2) 0.93183(12) 0.0460(6) Uani 1 1 d . . . . .
H45A H -0.0470 0.1877 0.9801 0.069 Uiso 1 1 calc R U . . .
H45B H -0.0447 0.1022 0.9143 0.069 Uiso 1 1 calc R U . . .
H45C H -0.1536 0.1719 0.9165 0.069 Uiso 1 1 calc R U . . .
C471 C 0.1027(2) 0.4406(2) 0.63442(10) 0.0352(5) Uani 1 1 d . . . . .
H47A H 0.0492 0.4793 0.6064 0.053 Uiso 1 1 calc R U . . .
H47B H 0.1969 0.4772 0.6260 0.053 Uiso 1 1 calc R U . . .
H47C H 0.0670 0.3432 0.6244 0.053 Uiso 1 1 calc R U . . .
C472 C -0.0544(2) 0.4150(3) 0.71866(12) 0.0439(6) Uani 1 1 d . . . . .
H47D H -0.1077 0.4533 0.6903 0.066 Uiso 1 1 calc R U . . .
H47E H -0.0887 0.3178 0.7082 0.066 Uiso 1 1 calc R U . . .
H47F H -0.0615 0.4358 0.7649 0.066 Uiso 1 1 calc R U . . .
C473 C 0.1476(3) 0.6280(2) 0.72098(12) 0.0420(5) Uani 1 1 d . . . . .
H47G H 0.0930 0.6641 0.6921 0.063 Uiso 1 1 calc R U . . .
H47H H 0.1418 0.6515 0.7671 0.063 Uiso 1 1 calc R U . . .
H47I H 0.2419 0.6659 0.7127 0.063 Uiso 1 1 calc R U . . .

loop_
_atom_site_aniso_label
_atom_site_aniso_U_11
_atom_site_aniso_U_22
_atom_site_aniso_U_33
_atom_site_aniso_U_23
_atom_site_aniso_U_13
_atom_site_aniso_U_12
V1 0.02767(18) 0.02246(16) 0.03354(18) 0.01005(13) 0.01044(13) 0.01140(13)
N1 0.0305(9) 0.0309(8) 0.0377(9) 0.0136(7) 0.0116(7) 0.0118(7)
P1 0.0333(3) 0.0279(3) 0.0337(3) 0.0099(2) 0.0123(2) 0.0115(2)
C1 0.038(3) 0.0491(15) 0.0479(16) 0.0136(13) 0.0042(17) 0.0156(18)
C2 0.0337(15) 0.0343(17) 0.0400(18) 0.0073(14) 0.0081(13) 0.0120(13)
C3 0.0324(12) 0.0313(11) 0.0417(13) 0.0145(10) 0.0104(10) 0.0135(10)
C4 0.0313(11) 0.0264(10) 0.0366(12) 0.0113(9) 0.0115(9) 0.0113(9)
C5 0.0328(11) 0.0306(11) 0.0331(11) 0.0108(9) 0.0104(9) 0.0122(9)
C6 0.0308(12) 0.0311(11) 0.0350(12) 0.0105(9) 0.0094(10) 0.0110(9)
C7 0.0350(13) 0.046(2) 0.0400(13) 0.0155(12) 0.0107(11) 0.0203(11)
C8 0.0357(14) 0.0467(16) 0.0477(17) 0.0134(14) 0.0121(12) 0.0193(13)
P1A 0.044(3) 0.032(3) 0.046(3) 0.017(2) 0.013(2) 0.013(2)
C1A 0.038(3) 0.0491(15) 0.0479(16) 0.0136(13) 0.0042(17) 0.0156(18)
C2A 0.0337(15) 0.0343(17) 0.0400(18) 0.0073(14) 0.0081(13) 0.0120(13)
C3A 0.0324(12) 0.0313(11) 0.0417(13) 0.0145(10) 0.0104(10) 0.0135(10)
C4A 0.0313(11) 0.0264(10) 0.0366(12) 0.0113(9) 0.0115(9) 0.0113(9)
C5A 0.0328(11) 0.0306(11) 0.0331(11) 0.0108(9) 0.0104(9) 0.0122(9)
C6A 0.0308(12) 0.0311(11) 0.0350(12) 0.0105(9) 0.0094(10) 0.0110(9)
C7A 0.0350(13) 0.046(2) 0.0400(13) 0.0155(12) 0.0107(11) 0.0203(11)
C8A 0.0357(14) 0.0467(16) 0.0477(17) 0.0134(14) 0.0121(12) 0.0193(13)
N2 0.0340(9) 0.0260(8) 0.0354(9) 0.0091(7) 0.0126(7) 0.0121(7)
C21 0.0341(11) 0.0217(9) 0.0340(10) 0.0058(8) 0.0092(8) 0.0091(8)
C22 0.0388(12) 0.0253(9) 0.0358(11) 0.0064(8) 0.0053(9) 0.0076(9)
C23 0.0349(12) 0.0280(10) 0.0454(13) 0.0043(9) 0.0045(10) 0.0054(9)
C24 0.0363(12) 0.0296(10) 0.0472(13) 0.0092(9) 0.0111(10) 0.0035(9)
C25 0.0424(13) 0.0237(9) 0.0358(11) 0.0076(8) 0.0103(9) 0.0065(9)
C26 0.0365(11) 0.0242(9) 0.0346(11) 0.0054(8) 0.0065(9) 0.0099(8)
C27 0.0547(14) 0.0277(10) 0.0397(12) 0.0070(9) 0.0196(10) 0.0199(10)
C231 0.0351(13) 0.0417(13) 0.0659(17) 0.0131(12) 0.0033(12) 0.0074(10)
C251 0.0507(14) 0.0355(11) 0.0424(13) 0.0169(10) 0.0126(11) 0.0103(10)
C271 0.0578(16) 0.0484(14) 0.0595(16) 0.0139(12) 0.0294(13) 0.0299(13)
C272 0.093(2) 0.0341(12) 0.0636(17) 0.0129(12) 0.0401(16) 0.0316(14)
C273 0.0704(19) 0.0581(16) 0.0370(13) 0.0037(11) 0.0175(12) 0.0247(14)
N3 0.0287(9) 0.0242(8) 0.0398(9) 0.0117(7) 0.0095(7) 0.0111(7)
C31 0.0290(10) 0.0250(9) 0.0396(11) 0.0088(8) 0.0032(8) 0.0111(8)
C32 0.0357(12) 0.0325(10) 0.0481(13) 0.0101(9) 0.0049(10) 0.0164(9)
C33 0.0425(13) 0.0308(11) 0.0555(14) 0.0091(10) -0.0038(11) 0.0187(10)
C34 0.0462(14) 0.0301(10) 0.0461(13) 0.0143(10) -0.0063(11) 0.0114(10)
C35 0.0416(13) 0.0332(11) 0.0360(11) 0.0102(9) -0.0008(9) 0.0067(9)
C36 0.0333(11) 0.0287(10) 0.0363(11) 0.0094(8) 0.0030(9) 0.0105(8)
C37 0.0296(11) 0.0281(10) 0.0477(12) 0.0109(9) 0.0078(9) 0.0094(8)
C331 0.0673(19) 0.0423(13) 0.0777(19) 0.0129(13) 0.0019(15) 0.0363(14)
C351 0.0691(18) 0.0444(13) 0.0408(13) 0.0175(11) 0.0118(12) 0.0150(13)
C371 0.0334(12) 0.0277(10) 0.0523(13) 0.0109(9) 0.0110(10) 0.0081(9)
C372 0.0426(14) 0.0405(13) 0.0546(15) 0.0103(11) -0.0046(11) 0.0031(11)
C373 0.0323(12) 0.0413(12) 0.0658(16) 0.0151(11) 0.0161(11) 0.0139(10)
N4 0.0296(9) 0.0253(8) 0.0322(9) 0.0100(7) 0.0092(7) 0.0123(7)
C41 0.0290(10) 0.0285(9) 0.0357(10) 0.0085(8) 0.0090(8) 0.0167(8)
C42 0.0306(11) 0.0295(10) 0.0416(11) 0.0091(9) 0.0085(9) 0.0150(8)
C43 0.0375(12) 0.0331(10) 0.0382(11) 0.0047(9) 0.0050(9) 0.0188(9)
C44 0.0425(13) 0.0417(12) 0.0345(11) 0.0091(9) 0.0127(9) 0.0234(10)
C45 0.0360(12) 0.0350(11) 0.0397(11) 0.0121(9) 0.0135(9) 0.0160(9)
C46 0.0321(11) 0.0278(9) 0.0374(11) 0.0066(8) 0.0093(9) 0.0142(8)
C47 0.0334(11) 0.0327(10) 0.0381(11) 0.0131(9) 0.0094(9) 0.0185(9)
C431 0.0546(15) 0.0379(12) 0.0437(13) 0.0017(10) 0.0030(11) 0.0192(11)
C451 0.0538(15) 0.0413(12) 0.0444(13) 0.0116(10) 0.0233(11) 0.0136(11)
C471 0.0337(11) 0.0349(11) 0.0395(11) 0.0119(9) 0.0057(9) 0.0144(9)
C472 0.0371(13) 0.0562(14) 0.0508(14) 0.0239(12) 0.0133(10) 0.0274(11)
C473 0.0572(15) 0.0331(11) 0.0454(13) 0.0128(10) 0.0090(11) 0.0261(11)

loop_
_atom_type_symbol
_atom_type_description
_atom_type_scat_dispersion_real
_atom_type_scat_dispersion_imag
_atom_type_scat_source
C C 0.0033 0.0016 'International Tables Vol C Tables 4.2.6.8 and 6.1.1.4'
H H 0.0000 0.0000 'International Tables Vol C Tables 4.2.6.8 and 6.1.1.4'
N N 0.0061 0.0033 'International Tables Vol C Tables 4.2.6.8 and 6.1.1.4'
P P 0.1023 0.0942 'International Tables Vol C Tables 4.2.6.8 and 6.1.1.4'
V V 0.3005 0.5294 'International Tables Vol C Tables 4.2.6.8 and 6.1.1.4'

loop_
_geom_angle_atom_site_label_1
_geom_angle_atom_site_label_2
_geom_angle_atom_site_label_3
_geom_angle
N1 V1 N2 108.05(9)
N1 V1 N4 107.91(8)
N2 V1 N4 110.75(8)
N1 V1 N3 107.08(9)
N2 V1 N3 110.77(7)
N4 V1 N3 112.08(8)
V1 N1 P1 165.83(12)
V1 N1 P1A 146.4(2)
N1 P1 C4 103.52(10)
N1 P1 C5 105.30(10)
C4 P1 C5 47.44(10)
C2 C1 H1A 109.5
C2 C1 H1B 109.5
H1A C1 H1B 109.5
C2 C1 H1C 109.5
H1A C1 H1C 109.5
H1B C1 H1C 109.5
C1 C2 C3 112.6(3)
C1 C2 H2A 109.1
C3 C2 H2A 109.1
C1 C2 H2B 109.1
C3 C2 H2B 109.1
H2A C2 H2B 107.8
C4 C3 C2 113.0(2)
C4 C3 H3A 109.0
C2 C3 H3A 109.0
C4 C3 H3B 109.0
C2 C3 H3B 109.0
H3A C3 H3B 107.8
C5 C4 C3 122.12(18)
C5 C4 P1 66.33(12)
C3 C4 P1 119.41(17)
C5 C4 H4 113.7
C3 C4 H4 113.7
P1 C4 H4 113.7
C4 C5 C6 120.37(19)
C4 C5 P1 66.22(13)
C6 C5 P1 117.15(18)
C4 C5 H5 114.8
C6 C5 H5 114.8
P1 C5 H5 114.8
C5 C6 C7 113.3(2)
C5 C6 H6A 108.9
C7 C6 H6A 108.9
C5 C6 H6B 108.9
C7 C6 H6B 108.9
H6A C6 H6B 107.7
C8 C7 C6 111.6(3)
C8 C7 H7A 109.3
C6 C7 H7A 109.3
C8 C7 H7B 109.3
C6 C7 H7B 109.3
H7A C7 H7B 108.0
C7 C8 H8A 109.5
C7 C8 H8B 109.5
H8A C8 H8B 109.5
C7 C8 H8C 109.5
H8A C8 H8C 109.5
H8B C8 H8C 109.5
N1 P1A C4A 96.8(6)
N1 P1A C5A 96.9(6)
C4A P1A C5A 48.5(6)
C2A C1A H1A1 109.5
C2A C1A H1A2 109.5
H1A1 C1A H1A2 109.5
C2A C1A H1A3 109.5
H1A1 C1A H1A3 109.5
H1A2 C1A H1A3 109.5
C3A C2A C1A 111(2)
C3A C2A H2A1 109.5
C1A C2A H2A1 109.5
C3A C2A H2A2 109.5
C1A C2A H2A2 109.5
H2A1 C2A H2A2 108.1
C4A C3A C2A 113.7(16)
C4A C3A H3A1 108.8
C2A C3A H3A1 108.8
C4A C3A H3A2 108.8
C2A C3A H3A2 108.8
H3A1 C3A H3A2 107.7
C3A C4A C5A 119.4(13)
C3A C4A P1A 121.2(15)
C5A C4A P1A 66.7(6)
C3A C4A H4A 113.9
C5A C4A H4A 113.9
P1A C4A H4A 113.9
C4A C5A C6A 121.4(13)
C4A C5A P1A 64.8(6)
C6A C5A P1A 119.8(14)
C4A C5A H5A 114.0
C6A C5A H5A 114.0
P1A C5A H5A 114.0
C5A C6A C7A 112.2(18)
C5A C6A H6A1 109.2
C7A C6A H6A1 109.2
C5A C6A H6A2 109.2
C7A C6A H6A2 109.2
H6A1 C6A H6A2 107.9
C8A C7A C6A 112(2)
C8A C7A H7A1 109.2
C6A C7A H7A1 109.2
C8A C7A H7A2 109.2
C6A C7A H7A2 109.2
H7A1 C7A H7A2 107.9
C7A C8A H8A1 109.5
C7A C8A H8A2 109.5
H8A1 C8A H8A2 109.5
C7A C8A H8A3 109.5
H8A1 C8A H8A3 109.5
H8A2 C8A H8A3 109.5
C21 N2 C27 113.70(16)
C21 N2 V1 115.37(13)
C27 N2 V1 130.20(13)
C26 C21 C22 118.90(18)
C26 C21 N2 119.82(19)
C22 C21 N2 121.27(18)
C23 C22 C21 121.5(2)
C23 C22 H22 119.3
C21 C22 H22 119.3
C22 C23 C24 118.2(2)
C22 C23 C231 120.9(2)
C24 C23 C231 120.9(2)
C25 C24 C23 121.8(2)
C25 C24 H24 119.1
C23 C24 H24 119.1
C24 C25 C26 118.83(19)
C24 C25 C251 121.10(19)
C26 C25 C251 120.1(2)
C21 C26 C25 120.7(2)
C21 C26 H26 119.6
C25 C26 H26 119.6
N2 C27 C272 110.29(17)
N2 C27 C271 110.20(19)
C272 C27 C271 107.3(2)
N2 C27 C273 109.75(19)
C272 C27 C273 109.9(2)
C271 C27 C273 109.39(19)
C23 C231 H23A 109.5
C23 C231 H23B 109.5
H23A C231 H23B 109.5
C23 C231 H23C 109.5
H23A C231 H23C 109.5
H23B C231 H23C 109.5
C25 C251 H25A 109.5
C25 C251 H25B 109.5
H25A C251 H25B 109.5
C25 C251 H25C 109.5
H25A C251 H25C 109.5
H25B C251 H25C 109.5
C27 C271 H27A 109.5
C27 C271 H27B 109.5
H27A C271 H27B 109.5
C27 C271 H27C 109.5
H27A C271 H27C 109.5
H27B C271 H27C 109.5
C27 C272 H27D 109.5
C27 C272 H27E 109.5
H27D C272 H27E 109.5
C27 C272 H27F 109.5
H27D C272 H27F 109.5
H27E C272 H27F 109.5
C27 C273 H27G 109.5
C27 C273 H27H 109.5
H27G C273 H27H 109.5
C27 C273 H27I 109.5
H27G C273 H27I 109.5
H27H C273 H27I 109.5
C31 N3 C37 114.79(16)
C31 N3 V1 116.73(13)
C37 N3 V1 127.34(13)
C36 C31 C32 118.94(19)
C36 C31 N3 119.98(18)
C32 C31 N3 121.08(19)
C31 C32 C33 120.9(2)
C31 C32 H32 119.5
C33 C32 H32 119.5
C34 C33 C32 118.7(2)
C34 C33 C331 121.5(2)
C32 C33 C331 119.7(2)
C35 C34 C33 121.8(2)
C35 C34 H34 119.1
C33 C34 H34 119.1
C34 C35 C36 118.4(2)
C34 C35 C351 121.3(2)
C36 C35 C351 120.3(2)
C31 C36 C35 121.2(2)
C31 C36 H36 119.4
C35 C36 H36 119.4
N3 C37 C372 111.87(17)
N3 C37 C371 108.25(17)
C372 C37 C371 108.1(2)
N3 C37 C373 109.67(18)
C372 C37 C373 108.9(2)
C371 C37 C373 110.11(18)
C33 C331 H33A 109.5
C33 C331 H33B 109.5
H33A C331 H33B 109.5
C33 C331 H33C 109.5
H33A C331 H33C 109.5
H33B C331 H33C 109.5
C35 C351 H35A 109.5
C35 C351 H35B 109.5
H35A C351 H35B 109.5
C35 C351 H35C 109.5
H35A C351 H35C 109.5
H35B C351 H35C 109.5
C37 C371 H37A 109.5
C37 C371 H37B 109.5
H37A C371 H37B 109.5
C37 C371 H37C 109.5
H37A C371 H37C 109.5
H37B C371 H37C 109.5
C37 C372 H37D 109.5
C37 C372 H37E 109.5
H37D C372 H37E 109.5
C37 C372 H37F 109.5
H37D C372 H37F 109.5
H37E C372 H37F 109.5
C37 C373 H37G 109.5
C37 C373 H37H 109.5
H37G C373 H37H 109.5
C37 C373 H37I 109.5
H37G C373 H37I 109.5
H37H C373 H37I 109.5
C41 N4 C47 113.89(15)
C41 N4 V1 115.36(12)
C47 N4 V1 130.34(13)
C42 C41 C46 118.49(19)
C42 C41 N4 121.01(17)
C46 C41 N4 120.50(18)
C43 C42 C41 121.53(19)
C43 C42 H42 119.2
C41 C42 H42 119.2
C42 C43 C44 118.6(2)
C42 C43 C431 120.0(2)
C44 C43 C431 121.4(2)
C45 C44 C43 121.1(2)
C45 C44 H44 119.4
C43 C44 H44 119.4
C44 C45 C46 119.10(19)
C44 C45 C451 121.2(2)
C46 C45 C451 119.7(2)
C45 C46 C41 121.2(2)
C45 C46 H46 119.4
C41 C46 H46 119.4
N4 C47 C471 109.93(16)
N4 C47 C473 110.89(18)
C471 C47 C473 108.59(17)
N4 C47 C472 109.42(16)
C471 C47 C472 108.26(19)
C473 C47 C472 109.70(19)
C43 C431 H43A 109.5
C43 C431 H43B 109.5
H43A C431 H43B 109.5
C43 C431 H43C 109.5
H43A C431 H43C 109.5
H43B C431 H43C 109.5
C45 C451 H45A 109.5
C45 C451 H45B 109.5
H45A C451 H45B 109.5
C45 C451 H45C 109.5
H45A C451 H45C 109.5
H45B C451 H45C 109.5
C47 C471 H47A 109.5
C47 C471 H47B 109.5
H47A C471 H47B 109.5
C47 C471 H47C 109.5
H47A C471 H47C 109.5
H47B C471 H47C 109.5
C47 C472 H47D 109.5
C47 C472 H47E 109.5
H47D C472 H47E 109.5
C47 C472 H47F 109.5
H47D C472 H47F 109.5
H47E C472 H47F 109.5
C47 C473 H47G 109.5
C47 C473 H47H 109.5
H47G C473 H47H 109.5
C47 C473 H47I 109.5
H47G C473 H47I 109.5
H47H C473 H47I 109.5

loop_
_geom_bond_atom_site_label_1
_geom_bond_atom_site_label_2
_geom_bond_distance
V1 N1 1.6799(17)
V1 N2 1.894(2)
V1 N4 1.8963(19)
V1 N3 1.900(2)
N1 P1 1.7164(19)
N1 P1A 1.790(6)
P1 C4 1.878(2)
P1 C5 1.879(3)
C1 C2 1.524(4)
C1 H1A 0.9800
C1 H1B 0.9800
C1 H1C 0.9800
C2 C3 1.529(4)
C2 H2A 0.9900
C2 H2B 0.9900
C3 C4 1.527(3)
C3 H3A 0.9900
C3 H3B 0.9900
C4 C5 1.511(3)
C4 H4 1.0000
C5 C6 1.518(3)
C5 H5 1.0000
C6 C7 1.532(4)
C6 H6A 0.9900
C6 H6B 0.9900
C7 C8 1.524(4)
C7 H7A 0.9900
C7 H7B 0.9900
C8 H8A 0.9800
C8 H8B 0.9800
C8 H8C 0.9800
P1A C4A 1.843(13)
P1A C5A 1.869(13)
C1A C2A 1.530(16)
C1A H1A1 0.9800
C1A H1A2 0.9800
C1A H1A3 0.9800
C2A C3A 1.529(16)
C2A H2A1 0.9900
C2A H2A2 0.9900
C3A C4A 1.522(14)
C3A H3A1 0.9900
C3A H3A2 0.9900
C4A C5A 1.525(16)
C4A H4A 1.0000
C5A C6A 1.529(14)
C5A H5A 1.0000
C6A C7A 1.530(16)
C6A H6A1 0.9900
C6A H6A2 0.9900
C7A C8A 1.525(16)
C7A H7A1 0.9900
C7A H7A2 0.9900
C8A H8A1 0.9800
C8A H8A2 0.9800
C8A H8A3 0.9800
N2 C21 1.453(3)
N2 C27 1.511(3)
C21 C26 1.404(3)
C21 C22 1.405(3)
C22 C23 1.398(3)
C22 H22 0.9500
C23 C24 1.405(3)
C23 C231 1.517(3)
C24 C25 1.397(3)
C24 H24 0.9500
C25 C26 1.404(3)
C25 C251 1.522(3)
C26 H26 0.9500
C27 C272 1.537(3)
C27 C271 1.538(4)
C27 C273 1.544(4)
C231 H23A 0.9800
C231 H23B 0.9800
C231 H23C 0.9800
C251 H25A 0.9800
C251 H25B 0.9800
C251 H25C 0.9800
C271 H27A 0.9800
C271 H27B 0.9800
C271 H27C 0.9800
C272 H27D 0.9800
C272 H27E 0.9800
C272 H27F 0.9800
C273 H27G 0.9800
C273 H27H 0.9800
C273 H27I 0.9800
N3 C31 1.450(2)
N3 C37 1.517(3)
C31 C36 1.394(3)
C31 C32 1.398(3)
C32 C33 1.402(3)
C32 H32 0.9500
C33 C34 1.393(4)
C33 C331 1.515(3)
C34 C35 1.390(3)
C34 H34 0.9500
C35 C36 1.407(3)
C35 C351 1.510(3)
C36 H36 0.9500
C37 C372 1.526(3)
C37 C371 1.530(3)
C37 C373 1.542(3)
C331 H33A 0.9800
C331 H33B 0.9800
C331 H33C 0.9800
C351 H35A 0.9800
C351 H35B 0.9800
C351 H35C 0.9800
C371 H37A 0.9800
C371 H37B 0.9800
C371 H37C 0.9800
C372 H37D 0.9800
C372 H37E 0.9800
C372 H37F 0.9800
C373 H37G 0.9800
C373 H37H 0.9800
C373 H37I 0.9800
N4 C41 1.449(3)
N4 C47 1.512(3)
C41 C42 1.401(3)
C41 C46 1.403(3)
C42 C43 1.395(3)
C42 H42 0.9500
C43 C44 1.406(3)
C43 C431 1.507(3)
C44 C45 1.393(3)
C44 H44 0.9500
C45 C46 1.397(3)
C45 C451 1.519(3)
C46 H46 0.9500
C47 C471 1.529(3)
C47 C473 1.537(3)
C47 C472 1.543(3)
C431 H43A 0.9800
C431 H43B 0.9800
C431 H43C 0.9800
C451 H45A 0.9800
C451 H45B 0.9800
C451 H45C 0.9800
C471 H47A 0.9800
C471 H47B 0.9800
C471 H47C 0.9800
C472 H47D 0.9800
C472 H47E 0.9800
C472 H47F 0.9800
C473 H47G 0.9800
C473 H47H 0.9800
C473 H47I 0.9800
